data_4304709
loop_
_publ_author_name
'Karsten Koppe'
'Hermann-J. Frohn'
'H\'el\`ene P. A. Mercier'
'Gary J. Schrobilgen'

_publ_section_title
;
[C6F5Xe]+ and [C6F5XeNCCH3]+ Salts of the Weakly Coordinating Borate Anions,
[BY4]- (Y = CN, CF3, or C6F5)
;
_journal_name_full 'Inorganic Chemistry'
_journal_page_first 3205
_journal_page_last 3217
_journal_paper_doi 10.1021/ic702259c
_journal_volume 47
_journal_year 2008
_chemical_formula_sum 'C10 B F5 N4 Xe'
_chemical_formula_weight 413.25
_chemical_name_systematic
; 
 ? 
;
_space_group_IT_number 61
_symmetry_cell_setting orthorhombic
_symmetry_space_group_name_Hall '-P 2ac 2ab'
_symmetry_space_group_name_H-M 'P b c a'
_atom_sites_solution_hydrogens geom
_atom_sites_solution_primary direct
_atom_sites_solution_secondary difmap
_audit_creation_method SHELXL-97
_cell_angle_alpha 90.00
_cell_angle_beta 90.00
_cell_angle_gamma 90.00
_cell_formula_units_Z 8
_cell_length_a 9.918(2)
_cell_length_b 16.269(4)
_cell_length_c 16.783(4)
_cell_measurement_temperature 100(2)
_cell_volume 2708.0(11)
_computing_structure_refinement 'SHELXL-97 (Sheldrick, 1997)'
_computing_structure_solution 'SHELXS-97 (Sheldrick, 1990)'
_diffrn_ambient_temperature 100(2)
_diffrn_measured_fraction_theta_full 0.999
_diffrn_measured_fraction_theta_max 0.999
_diffrn_radiation_monochromator graphite
_diffrn_radiation_source 'fine-focus sealed tube'
_diffrn_radiation_type MoK\a
_diffrn_radiation_wavelength 0.71073
_diffrn_reflns_av_R_equivalents 0.1349
_diffrn_reflns_av_sigmaI/netI 0.0691
_diffrn_reflns_limit_h_max 13
_diffrn_reflns_limit_h_min -13
_diffrn_reflns_limit_k_max 19
_diffrn_reflns_limit_k_min -22
_diffrn_reflns_limit_l_max 23
_diffrn_reflns_limit_l_min -22
_diffrn_reflns_number 50597
_diffrn_reflns_theta_full 30.00
_diffrn_reflns_theta_max 30.00
_diffrn_reflns_theta_min 2.43
_exptl_absorpt_coefficient_mu 2.599
_exptl_crystal_density_diffrn 2.027
_exptl_crystal_density_method 'not measured'
_exptl_crystal_F_000 1536
_refine_diff_density_max 0.954
_refine_diff_density_min -0.725
_refine_diff_density_rms 0.124
_refine_ls_extinction_coef 0.00068(6)
_refine_ls_extinction_expression Fc^*^=kFc[1+0.001xFc^2^\l^3^/sin(2\q)]^-1/4^
_refine_ls_extinction_method SHELXL
_refine_ls_goodness_of_fit_ref 1.004
_refine_ls_hydrogen_treatment mixed
_refine_ls_matrix_type full
_refine_ls_number_parameters 191
_refine_ls_number_reflns 3941
_refine_ls_number_restraints 0
_refine_ls_restrained_S_all 1.004
_refine_ls_R_factor_all 0.0846
_refine_ls_R_factor_gt 0.0364
_refine_ls_shift/su_max 0.004
_refine_ls_shift/su_mean 0.000
_refine_ls_structure_factor_coef Fsqd
_refine_ls_weighting_details 'calc w=1/[\s^2^(Fo^2^)+(0.0124P)^2^+0.0000P] where P=(Fo^2^+2Fc^2^)/3'
_refine_ls_weighting_scheme calc
_refine_ls_wR_factor_gt 0.0430
_refine_ls_wR_factor_ref 0.0481
_reflns_number_gt 2487
_reflns_number_total 3941
_reflns_threshold_expression >2sigma(I)
_cod_data_source_file ic702259c-file003_4.cif
_cod_data_source_block '[C6F5Xe][B(CN)4]'
_cod_original_cell_volume 2708.1(10)
_cod_database_code 4304709

loop_
_symmetry_equiv_pos_as_xyz
'x, y, z'
'-x+1/2, -y, z+1/2'
'-x, y+1/2, -z+1/2'
'x+1/2, -y+1/2, -z'
'-x, -y, -z'
'x-1/2, y, -z-1/2'
'x, -y-1/2, z-1/2'
'-x-1/2, y-1/2, z'

loop_
_atom_site_label
_atom_site_type_symbol
_atom_site_fract_x
_atom_site_fract_y
_atom_site_fract_z
_atom_site_U_iso_or_equiv
_atom_site_adp_type
_atom_site_occupancy
_atom_site_symmetry_multiplicity
_atom_site_calc_flag
_atom_site_refinement_flags
_atom_site_disorder_assembly
_atom_site_disorder_group
Xe Xe 0.94181(2) 0.112689(11) 0.431749(10) 0.01768(6) Uani 1 1 d . . .
F5 F 1.15745(17) 0.10503(11) 0.56705(10) 0.0252(4) Uani 1 1 d . . .
F3 F 0.9954(2) 0.30379(12) 0.74650(11) 0.0387(6) Uani 1 1 d . . .
C6 C 1.0659(4) 0.16152(18) 0.58766(16) 0.0197(7) Uani 1 1 d . . .
F4 F 1.1810(2) 0.18876(12) 0.70773(11) 0.0335(5) Uani 1 1 d . . .
F1 F 0.7554(2) 0.24855(11) 0.51158(10) 0.0287(5) Uani 1 1 d . . .
B B 0.9430(4) -0.0298(2) 0.14210(19) 0.0179(7) Uani 1 1 d . . .
N3 N 1.0357(3) -0.18601(19) 0.11583(17) 0.0320(8) Uani 1 1 d . . .
N2 N 1.1015(3) 0.08645(18) 0.07066(18) 0.0305(7) Uani 1 1 d . . .
C1 C 0.9595(3) 0.17846(18) 0.53758(17) 0.0171(7) Uani 1 1 d . . .
C4 C 0.9811(4) 0.2608(2) 0.6787(2) 0.0272(9) Uani 1 1 d . . .
C10 C 0.9361(4) -0.00554(18) 0.23479(17) 0.0196(7) Uani 1 1 d . . .
C5 C 1.0776(4) 0.2034(2) 0.65880(18) 0.0226(8) Uani 1 1 d . . .
C2 C 0.8614(3) 0.23463(19) 0.55833(18) 0.0205(7) Uani 1 1 d . . .
C9 C 0.9992(3) -0.1210(2) 0.12858(18) 0.0224(7) Uani 1 1 d . . .
N4 N 0.9275(3) 0.01744(16) 0.29923(15) 0.0276(7) Uani 1 1 d . . .
C8 C 1.0359(3) 0.0369(2) 0.09899(19) 0.0220(8) Uani 1 1 d . . .
C7 C 0.7927(4) -0.02457(19) 0.10883(17) 0.0180(7) Uani 1 1 d . . .
N1 N 0.6851(3) -0.02160(17) 0.08698(15) 0.0236(7) Uani 1 1 d . . .
F2 F 0.7807(2) 0.33225(12) 0.65051(11) 0.0368(5) Uani 1 1 d . . .
C3 C 0.8725(4) 0.2760(2) 0.62977(19) 0.0242(8) Uani 1 1 d . . .

loop_
_atom_site_aniso_label
_atom_site_aniso_U_11
_atom_site_aniso_U_22
_atom_site_aniso_U_33
_atom_site_aniso_U_23
_atom_site_aniso_U_13
_atom_site_aniso_U_12
Xe 0.02064(10) 0.01691(9) 0.01550(8) 0.00019(10) 0.00065(11) -0.00124(11)
F5 0.0222(9) 0.0281(10) 0.0253(8) -0.0025(10) -0.0008(9) 0.0055(9)
F3 0.0662(16) 0.0293(12) 0.0204(10) -0.0109(10) -0.0021(10) 0.0032(11)
C6 0.0230(18) 0.0145(15) 0.0216(16) 0.0007(11) 0.0072(16) -0.0016(16)
F4 0.0358(13) 0.0392(13) 0.0255(10) -0.0037(9) -0.0103(10) -0.0009(10)
F1 0.0248(11) 0.0301(12) 0.0313(11) 0.0000(8) -0.0021(9) 0.0066(10)
B 0.0208(19) 0.0173(17) 0.0155(16) -0.0022(13) -0.0066(19) 0.0019(19)
N3 0.032(2) 0.0273(18) 0.0367(17) -0.0009(13) -0.0016(15) 0.0072(15)
N2 0.0260(16) 0.0340(17) 0.0314(15) -0.0033(15) 0.0039(15) -0.0028(12)
C1 0.0217(19) 0.0121(15) 0.0175(14) 0.0002(11) 0.0030(14) -0.0024(14)
C4 0.043(2) 0.019(2) 0.0191(16) -0.0022(14) 0.0003(17) -0.0043(16)
C10 0.0185(17) 0.0162(16) 0.0242(16) 0.0014(12) -0.0011(17) -0.0013(17)
C5 0.027(2) 0.0224(17) 0.0181(15) 0.0031(13) -0.0027(16) -0.0014(16)
C2 0.0238(19) 0.0171(16) 0.0207(17) 0.0064(14) 0.0027(16) -0.0014(13)
C9 0.0226(17) 0.0251(19) 0.0194(15) 0.0022(15) -0.0008(13) 0.0024(17)
N4 0.0335(19) 0.0276(16) 0.0216(14) 0.0007(12) -0.0023(15) -0.0027(15)
C8 0.016(2) 0.0258(19) 0.0239(16) -0.0092(14) 0.0007(14) 0.0066(15)
C7 0.026(2) 0.0133(17) 0.0144(16) -0.0022(12) 0.0007(15) -0.0020(14)
N1 0.0248(17) 0.0235(16) 0.0226(16) -0.0047(11) -0.0011(13) 0.0001(13)
F2 0.0479(14) 0.0257(11) 0.0368(12) -0.0047(9) 0.0101(11) 0.0151(10)
C3 0.035(2) 0.0134(17) 0.0245(18) 0.0031(14) 0.0092(17) 0.0020(16)

loop_
_atom_type_symbol
_atom_type_description
_atom_type_scat_dispersion_real
_atom_type_scat_dispersion_imag
_atom_type_scat_source
C C 0.0033 0.0016 'International Tables Vol C Tables 4.2.6.8 and 6.1.1.4'
B B 0.0013 0.0007 'International Tables Vol C Tables 4.2.6.8 and 6.1.1.4'
N N 0.0061 0.0033 'International Tables Vol C Tables 4.2.6.8 and 6.1.1.4'
F F 0.0171 0.0103 'International Tables Vol C Tables 4.2.6.8 and 6.1.1.4'
Xe Xe -0.4205 1.9578 'International Tables Vol C Tables 4.2.6.8 and 6.1.1.4'

loop_
_geom_angle_atom_site_label_1
_geom_angle_atom_site_label_2
_geom_angle_atom_site_label_3
_geom_angle
_geom_angle_site_symmetry_1
_geom_angle_site_symmetry_3
_geom_angle_publ_flag
F5 C6 C1 120.0(2) . . ?
F5 C6 C5 120.4(3) . . ?
C1 C6 C5 119.6(3) . . ?
C7 B C8 110.2(3) . . ?
C7 B C9 109.0(3) . . ?
C8 B C9 111.4(3) . . ?
C7 B C10 106.6(3) . . ?
C8 B C10 107.3(3) . . ?
C9 B C10 112.3(2) . . ?
C6 C1 C2 121.3(3) . . ?
C6 C1 Xe 118.9(2) . . ?
C2 C1 Xe 119.8(2) . . ?
F3 C4 C3 119.6(3) . . ?
F3 C4 C5 119.0(3) . . ?
C3 C4 C5 121.4(3) . . ?
N4 C10 B 174.8(3) . . ?
F4 C5 C6 120.6(3) . . ?
F4 C5 C4 120.4(3) . . ?
C6 C5 C4 119.1(3) . . ?
F1 C2 C3 119.5(3) . . ?
F1 C2 C1 121.4(3) . . ?
C3 C2 C1 119.1(3) . . ?
N3 C9 B 176.8(3) . . ?
N2 C8 B 177.4(3) . . ?
N1 C7 B 178.3(3) . . ?
F2 C3 C4 120.0(3) . . ?
F2 C3 C2 120.4(3) . . ?
C4 C3 C2 119.6(3) . . ?

loop_
_geom_bond_atom_site_label_1
_geom_bond_atom_site_label_2
_geom_bond_distance
_geom_bond_site_symmetry_2
_geom_bond_publ_flag
Xe C1 2.081(3) . ?
F5 C6 1.337(4) . ?
F3 C4 1.343(4) . ?
C6 C1 1.377(4) . ?
C6 C5 1.380(4) . ?
F4 C5 1.335(4) . ?
F1 C2 1.331(4) . ?
B C7 1.594(5) . ?
B C8 1.596(5) . ?
B C9 1.601(5) . ?
B C10 1.606(4) . ?
N3 C9 1.139(4) . ?
N2 C8 1.140(4) . ?
C1 C2 1.380(4) . ?
C4 C3 1.377(5) . ?
C4 C5 1.378(5) . ?
C10 N4 1.148(4) . ?
C2 C3 1.379(4) . ?
C7 N1 1.129(4) . ?
F2 C3 1.337(4) . ?
